data_7720011
loop_
_publ_author_name
'Paul, Bhaswati'
'Dabare, Kusalvin'
'Bocarsly, Joshua D.'
'Mills, L. Reginald'

_publ_section_title
;
 Crystallographic Evidence of a Trinuclear
 (salen)Manganese(IV/III/IV)-\m-Oxo Formed during Catalytic C(sp3)--H
 Oxidation Reactions
;
_journal_name_full 'Dalton Transactions'
_journal_paper_doi 10.1039/D5DT02844B
_journal_year 2026
_chemical_formula_moiety 'Cl O4, C72 H106 Mn2 N4 O5, 2(C6 H6), [+ solvents]4[CH3CN]'
_chemical_formula_sum 'C84 H118 Cl Mn2 N4 O9'
_chemical_formula_weight 1473.15
_chemical_name_systematic BP_5
_space_group_crystal_system orthorhombic
_space_group_IT_number 20
_space_group_name_Hall 'C 2c 2'
_space_group_name_H-M_alt 'C 2 2 21'
_atom_sites_solution_hydrogens mixed
_atom_sites_solution_primary dual
_audit_creation_date 2025-08-14
_audit_creation_method
;
Olex2 1.5
(compiled 2025.05.22 svn.r631f81ec for OlexSys, GUI svn.r7248)
;
_audit_update_record
;
2025-08-30 deposited with the CCDC.	2025-12-10 downloaded from the CCDC.
;
_cell_angle_alpha 90
_cell_angle_beta 90
_cell_angle_gamma 90
_cell_formula_units_Z 4
_cell_length_a 18.8329(2)
_cell_length_b 30.9457(4)
_cell_length_c 14.1235(2)
_cell_measurement_reflns_used 9995
_cell_measurement_temperature 100.00
_cell_measurement_theta_max 68.17
_cell_measurement_theta_min 2.75
_cell_volume 8231.14(18)
_computing_cell_refinement 'SAINT V8.41 (?, 2016)'
_computing_data_reduction 'SAINT V8.41 (?, 2016)'
_computing_molecular_graphics 'Olex2 1.5 (Dolomanov et al., 2009)'
_computing_publication_material 'Olex2 1.5 (Dolomanov et al., 2009)'
_computing_structure_refinement 'SHELXL 2019/3 (Sheldrick, 2015)'
_computing_structure_solution 'SHELXT 2018/2 (Sheldrick, 2018)'
_diffrn_ambient_temperature 100.00
_diffrn_detector 'Bruker APEX2 area detector'
_diffrn_detector_area_resol_mean 7.9
_diffrn_detector_type 'CCD area detector'
_diffrn_measured_fraction_theta_full 0.999
_diffrn_measured_fraction_theta_max 0.998
_diffrn_measurement_device 'three-circle diffractometer'
_diffrn_measurement_device_type 'Bruker SMART APEX2 area detector'
_diffrn_measurement_method '\w and \f scans'
_diffrn_radiation_monochromator 'mirror optics'
_diffrn_radiation_probe x-ray
_diffrn_radiation_type CuK\a
_diffrn_radiation_wavelength 1.54178
_diffrn_reflns_av_R_equivalents 0.0337
_diffrn_reflns_av_unetI/netI 0.0375
_diffrn_reflns_Laue_measured_fraction_full 0.999
_diffrn_reflns_Laue_measured_fraction_max 0.998
_diffrn_reflns_limit_h_max 22
_diffrn_reflns_limit_h_min -22
_diffrn_reflns_limit_k_max 36
_diffrn_reflns_limit_k_min -37
_diffrn_reflns_limit_l_max 16
_diffrn_reflns_limit_l_min -13
_diffrn_reflns_number 33393
_diffrn_reflns_point_group_measured_fraction_full 0.991
_diffrn_reflns_point_group_measured_fraction_max 0.990
_diffrn_reflns_theta_full 67.679
_diffrn_reflns_theta_max 68.295
_diffrn_reflns_theta_min 2.747
_diffrn_source 'microfocus sealed X-ray tube'
_diffrn_source_current 1.1
_diffrn_source_power 0.05500000000000001
_diffrn_source_type 'Incoatec I\ms'
_diffrn_source_voltage 50.0
_diffrn_standards_number 0
_exptl_absorpt_coefficient_mu 3.231
_exptl_absorpt_correction_T_max 0.7531
_exptl_absorpt_correction_T_min 0.6437
_exptl_absorpt_correction_type multi-scan
_exptl_absorpt_process_details
;
SADABS-2016/2 (Bruker,2016/2) was used for absorption correction.
wR2(int) was 0.1001 before and 0.0672 after correction.
The Ratio of minimum to maximum transmission is 0.8547.
The \l/2 correction factor is Not present.
;
_exptl_crystal_colour 'reddish brown'
_exptl_crystal_colour_modifier reddish
_exptl_crystal_colour_primary brown
_exptl_crystal_density_diffrn 1.189
_exptl_crystal_description needle
_exptl_crystal_F_000 3156
_exptl_crystal_size_max 0.1
_exptl_crystal_size_mid 0.05
_exptl_crystal_size_min 0.02
_refine_diff_density_max 1.242
_refine_diff_density_min -0.309
_refine_diff_density_rms 0.080
_refine_ls_abs_structure_details
;
 Flack x determined using 2944 quotients [(I+)-(I-)]/[(I+)+(I-)]
 (Parsons, Flack and Wagner, Acta Cryst. B69 (2013) 249-259).
;
_refine_ls_abs_structure_Flack 0.2940(13)
_refine_ls_extinction_coef 0.00016(4)
_refine_ls_extinction_expression Fc^*^=kFc[1+0.001xFc^2^\l^3^/sin(2\q)]^-1/4^
_refine_ls_extinction_method 'SHELXL-2019/2 (Sheldrick 2019)'
_refine_ls_goodness_of_fit_ref 1.031
_refine_ls_hydrogen_treatment mixed
_refine_ls_matrix_type full
_refine_ls_number_parameters 522
_refine_ls_number_reflns 7492
_refine_ls_number_restraints 625
_refine_ls_restrained_S_all 1.027
_refine_ls_R_factor_all 0.0621
_refine_ls_R_factor_gt 0.0599
_refine_ls_shift/su_max 0.001
_refine_ls_shift/su_mean 0.000
_refine_ls_structure_factor_coef Fsqd
_refine_ls_weighting_details 'w=1/[\s^2^(Fo^2^)+(0.0966P)^2^+21.9160P] where P=(Fo^2^+2Fc^2^)/3'
_refine_ls_weighting_scheme calc
_refine_ls_wR_factor_gt 0.1600
_refine_ls_wR_factor_ref 0.1617
_reflns_Friedel_coverage 0.811
_reflns_Friedel_fraction_full 0.982
_reflns_Friedel_fraction_max 0.980
_reflns_number_gt 7129
_reflns_number_total 7492
_reflns_threshold_expression 'I > 2\s(I)'
_cod_data_source_file d5dt02844b2.cif
_cod_data_source_block cu_bp_5_0m_a
_cod_database_code 7720011
_shelx_shelxl_version_number 2019/3
_shelx_space_group_comment
;
The symmetry employed for this shelxl refinement is uniquely defined
by the following loop, which should always be used as a source of
symmetry information in preference to the above space-group names.
They are only intended as comments.
;
_shelx_estimated_absorpt_t_max 0.938
_shelx_estimated_absorpt_t_min 0.738
_olex2_refinement_description
;
1. Fixed Uiso
 At 1.2 times of:
  All C(H) groups, All C(H,H) groups
 At 1.5 times of:
  All C(H,H,H) groups
2. Restrained distances
 Cl2-O3 = Cl2-O4 = Cl2-O5 = Cl2-O6
 1.5 with sigma of 0.02
 C34B_1-C33_1 \\sim C34A-C33_1 \\sim C35A-C33_1 \\sim C35B_1-C33_1 \\sim
C36A-C33_1 \\sim C36B_1-
 C33_1
 with sigma of 0.02
 Cl2-O3 \\sim Cl2-O4 \\sim Cl2-O5 \\sim Cl2-O6
 with sigma of 0.02
 O3-O5 \\sim O4-O6 \\sim O3-O6 \\sim O4-O5 \\sim O3-O4 \\sim O5-O6
 with sigma of 0.04
3. Uiso/Uaniso restraints and constraints
C34A \\sim C35A \\sim C36A \\sim C35B_1 \\sim C36B_1 \\sim C34B_1: within 2A
with sigma of 0.01 and sigma for terminal atoms of 0.02 within 2A
C1_2 \\sim C2_2 \\sim C3_2 \\sim C4_2 \\sim C5_2 \\sim C6_2: within 2A with
sigma of 0.01 and sigma for terminal atoms of 0.02 within 2A
Cl2 \\sim O3 \\sim O4 \\sim O5 \\sim O6: within 2A with sigma of 0.04 and sigma
for terminal atoms of 0.08 within 2A
O3 \\sim O4 \\sim O5 \\sim O6: within 2A with sigma of 0.01 and sigma for
terminal atoms of 0.02 within 2A
Uanis(O6) \\sim Ueq, Uanis(O4) \\sim Ueq, Uanis(O5) \\sim Ueq, Uanis(O3) \\sim
Ueq: with sigma of 0.01 and sigma for terminal atoms of 0.02
4. Rigid body (RIGU) restrains
 All non-hydrogen atoms
 with sigma for 1-2 distances of 0.01 and sigma for 1-3 distances of 0.02
 C1_2, C2_2, C3_2, C4_2, C5_2, C6_2
 with sigma for 1-2 distances of 0.001 and sigma for 1-3 distances of 0.001
 Cl2, O3, O4, O5, O6
 with sigma for 1-2 distances of 0.004 and sigma for 1-3 distances of 0.004
 O3, O4, O5, O6
 with sigma for 1-2 distances of 0.001 and sigma for 1-3 distances of 0.001
5. Others
 Sof(C35A)=Sof(H35A)=Sof(H35B)=Sof(H35C)=Sof(C36A)=Sof(H36A)=Sof(H36B)=
 Sof(H36C)=Sof(C34B)=Sof(H34A)=Sof(H34B)=Sof(H34C)=1-FVAR(1)
 Sof(C34A)=Sof(H34A)=Sof(H34B)=Sof(H34C)=Sof(C35B)=Sof(H35A)=Sof(H35B)=
 Sof(H35C)=Sof(C36B)=Sof(H36A)=Sof(H36B)=Sof(H36C)=FVAR(1)
 Fixed Sof: Cl2(0.5) O3(0.5) O4(0.5) O5(0.5) O6(0.5)
6.a Ternary CH refined with riding coordinates:
 C1(H1), C6(H6)
6.b Secondary CH2 refined with riding coordinates:
 C2(H2A,H2B), C3(H3A,H3B), C4(H4A,H4B), C5(H5A,H5B)
6.c Aromatic/amide H refined with riding coordinates:
 C7(H7), C9(H9), C11(H11), C22(H22), C26(H26), C28(H28), C1(H1), C2(H2),
 C3(H3), C4(H4), C5(H5), C6(H6)
6.d Idealised Me refined as rotating group:
 C34A(H34A,H34B,H34C), C35A(H35A,H35B,H35C), C36A(H36A,H36B,H36C), C15(H15A,
 H15B,H15C), C16(H16A,H16B,H16C), C17(H17A,H17B,H17C), C19(H19A,H19B,H19C),
 C20(H20A,H20B,H20C), C21(H21A,H21B,H21C), C30(H30A,H30B,H30C), C31(H31A,H31B,
 H31C), C32(H32A,H32B,H32C), C35B(H35A,H35B,H35C), C36B(H36A,H36B,H36C),
 C34B(H34A,H34B,H34C)
;
_olex2_submission_special_instructions 'No special instructions were received'

loop_
_space_group_symop_operation_xyz
'x, y, z'
'-x, -y, z+1/2'
'-x, y, -z+1/2'
'x, -y, -z'
'x+1/2, y+1/2, z'
'-x+1/2, -y+1/2, z+1/2'
'-x+1/2, y+1/2, -z+1/2'
'x+1/2, -y+1/2, -z'

loop_
_atom_site_label
_atom_site_type_symbol
_atom_site_fract_x
_atom_site_fract_y
_atom_site_fract_z
_atom_site_U_iso_or_equiv
_atom_site_adp_type
_atom_site_occupancy
_atom_site_site_symmetry_order
_atom_site_calc_flag
_atom_site_refinement_flags_posn
_atom_site_refinement_flags_adp
_atom_site_refinement_flags_occupancy
_atom_site_disorder_assembly
_atom_site_disorder_group
C34A C 0.3718(6) 0.1082(4) 0.4850(10) 0.045(3) Uani 0.524(11) 1 d D U P A 1
H34A H 0.356825 0.135100 0.454472 0.068 Uiso 0.524(11) 1 calc R U P A 1
H34B H 0.359613 0.109184 0.552456 0.068 Uiso 0.524(11) 1 calc R U P A 1
H34C H 0.347621 0.083691 0.455176 0.068 Uiso 0.524(11) 1 calc R U P A 1
C35A C 0.4196(8) 0.0765(4) 0.5518(10) 0.048(4) Uani 0.476(11) 1 d D U P A 2
H35A H 0.383469 0.094154 0.583545 0.072 Uiso 0.476(11) 1 calc R U P A 2
H35B H 0.455706 0.067708 0.597804 0.072 Uiso 0.476(11) 1 calc R U P A 2
H35C H 0.397175 0.050821 0.524464 0.072 Uiso 0.476(11) 1 calc R U P A 2
C36A C 0.5126(8) 0.0726(4) 0.4283(11) 0.051(4) Uani 0.476(11) 1 d D U P A 2
H36A H 0.490404 0.045995 0.405290 0.076 Uiso 0.476(11) 1 calc R U P A 2
H36B H 0.548513 0.065540 0.476009 0.076 Uiso 0.476(11) 1 calc R U P A 2
H36C H 0.535149 0.087769 0.375265 0.076 Uiso 0.476(11) 1 calc R U P A 2
Cl2 Cl 0.5051(3) 0.52436(10) 0.7184(4) 0.0768(19) Uani 0.5 1 d D U P B -1
O3 O 0.5096(19) 0.5684(3) 0.743(3) 0.076(7) Uani 0.5 1 d D U P B -1
O4 O 0.5105(18) 0.4932(7) 0.7886(16) 0.197(11) Uani 0.5 1 d D U P B -1
O5 O 0.5624(6) 0.5112(3) 0.6550(11) 0.086(4) Uani 0.5 1 d D U P B -1
O6 O 0.4405(7) 0.5173(4) 0.6667(15) 0.119(6) Uani 0.5 1 d D U P B -1
H1 H 0.493(15) 0.265(3) 0.76(2) 0.11(5) Uiso 1 1 d . . . . .
Mn1_1 Mn 0.56750(4) 0.30508(2) 0.64496(5) 0.0201(2) Uani 1 1 d . . . . .
O1_1 O 0.500000 0.28663(19) 0.750000 0.0287(12) Uani 1 2 d S T P . .
O2_1 O 0.60113(18) 0.24925(11) 0.6223(2) 0.0237(7) Uani 1 1 d . . . . .
O3_1 O 0.64930(19) 0.32007(11) 0.7124(3) 0.0274(8) Uani 1 1 d . . . . .
N1_1 N 0.4992(2) 0.29934(13) 0.5375(3) 0.0234(9) Uani 1 1 d . . . . .
N2_1 N 0.5389(2) 0.36630(13) 0.6365(3) 0.0246(9) Uani 1 1 d . . . . .
C1_1 C 0.4723(3) 0.34157(16) 0.5028(4) 0.0255(11) Uani 1 1 d . . . . .
H1_1 H 0.509008 0.353862 0.459298 0.031 Uiso 1 1 calc R U . . .
C2_1 C 0.4022(3) 0.34070(17) 0.4494(4) 0.0306(12) Uani 1 1 d . . . . .
H2A_1 H 0.365247 0.327007 0.489208 0.037 Uiso 1 1 calc R U . . .
H2B_1 H 0.407466 0.323330 0.390954 0.037 Uiso 1 1 calc R U . . .
C3_1 C 0.3794(3) 0.38675(18) 0.4237(4) 0.0361(13) Uani 1 1 d . . . . .
H3A_1 H 0.413952 0.399304 0.378581 0.043 Uiso 1 1 calc R U . . .
H3B_1 H 0.332389 0.385982 0.392483 0.043 Uiso 1 1 calc R U . . .
C4_1 C 0.3754(3) 0.4149(2) 0.5115(5) 0.0380(13) Uani 1 1 d . . . . .
H4A_1 H 0.338978 0.403215 0.555020 0.046 Uiso 1 1 calc R U . . .
H4B_1 H 0.361036 0.444510 0.493239 0.046 Uiso 1 1 calc R U . . .
C5_1 C 0.4470(3) 0.41655(17) 0.5622(4) 0.0316(12) Uani 1 1 d . . . . .
H5A_1 H 0.443283 0.434715 0.619729 0.038 Uiso 1 1 calc R U . . .
H5B_1 H 0.483352 0.429389 0.520100 0.038 Uiso 1 1 calc R U . . .
C6_1 C 0.4687(3) 0.37054(17) 0.5895(4) 0.0273(11) Uani 1 1 d . . . . .
H6_1 H 0.431704 0.358672 0.633191 0.033 Uiso 1 1 calc R U . . .
C7_1 C 0.5763(3) 0.39902(16) 0.6618(4) 0.0275(11) Uani 1 1 d . . . . .
H7_1 H 0.556862 0.426865 0.650514 0.033 Uiso 1 1 calc R U . . .
C8_1 C 0.6450(3) 0.39724(17) 0.7057(4) 0.0278(11) Uani 1 1 d . . . . .
C9_1 C 0.6785(3) 0.43718(18) 0.7251(4) 0.0332(12) Uani 1 1 d . . . . .
H9_1 H 0.654481 0.463217 0.709536 0.040 Uiso 1 1 calc R U . . .
C10_1 C 0.7444(3) 0.43956(19) 0.7655(5) 0.0379(14) Uani 1 1 d . . . . .
C11_1 C 0.7771(3) 0.40017(18) 0.7891(4) 0.0322(12) Uani 1 1 d . . . . .
H11_1 H 0.822535 0.401416 0.818298 0.039 Uiso 1 1 calc R U . . .
C12_1 C 0.7481(3) 0.35975(17) 0.7731(4) 0.0275(11) Uani 1 1 d . . . . .
C13_1 C 0.6794(3) 0.35815(16) 0.7298(4) 0.0239(10) Uani 1 1 d . . . . .
C14_1 C 0.7796(4) 0.4835(2) 0.7840(6) 0.0473(17) Uani 1 1 d . . . . .
C15_1 C 0.7921(6) 0.5057(3) 0.6864(9) 0.086(3) Uani 1 1 d . . . . .
H15A_1 H 0.825415 0.488405 0.648903 0.128 Uiso 1 1 calc R U . . .
H15B_1 H 0.811936 0.534627 0.696436 0.128 Uiso 1 1 calc R U . . .
H15C_1 H 0.746869 0.508066 0.652566 0.128 Uiso 1 1 calc R U . . .
C16_1 C 0.7313(5) 0.5115(3) 0.8417(9) 0.088(4) Uani 1 1 d . . . . .
H16A_1 H 0.685892 0.514990 0.808574 0.132 Uiso 1 1 calc R U . . .
H16B_1 H 0.753274 0.539934 0.850753 0.132 Uiso 1 1 calc R U . . .
H16C_1 H 0.722997 0.498038 0.903503 0.132 Uiso 1 1 calc R U . . .
C17_1 C 0.8511(5) 0.4806(3) 0.8235(14) 0.134(7) Uani 1 1 d . . . . .
H17A_1 H 0.850126 0.463184 0.881329 0.200 Uiso 1 1 calc R U . . .
H17B_1 H 0.868380 0.509737 0.838409 0.200 Uiso 1 1 calc R U . . .
H17C_1 H 0.882889 0.467141 0.777140 0.200 Uiso 1 1 calc R U . . .
C18_1 C 0.7860(3) 0.31787(18) 0.7999(4) 0.0316(12) Uani 1 1 d . . . . .
C19_1 C 0.7997(3) 0.29018(19) 0.7107(5) 0.0358(13) Uani 1 1 d . . . . .
H19A_1 H 0.830331 0.306165 0.666832 0.054 Uiso 1 1 calc R U . . .
H19B_1 H 0.754418 0.283670 0.679613 0.054 Uiso 1 1 calc R U . . .
H19C_1 H 0.823077 0.263137 0.728941 0.054 Uiso 1 1 calc R U . . .
C20_1 C 0.7411(3) 0.2916(2) 0.8707(5) 0.0403(14) Uani 1 1 d . . . . .
H20A_1 H 0.694775 0.285032 0.842422 0.060 Uiso 1 1 calc R U . . .
H20B_1 H 0.734238 0.308415 0.928708 0.060 Uiso 1 1 calc R U . . .
H20C_1 H 0.765658 0.264526 0.885857 0.060 Uiso 1 1 calc R U . . .
C21_1 C 0.8584(3) 0.3263(2) 0.8474(5) 0.0432(14) Uani 1 1 d . . . . .
H21A_1 H 0.881486 0.298702 0.861470 0.065 Uiso 1 1 calc R U . . .
H21B_1 H 0.851140 0.342463 0.906281 0.065 Uiso 1 1 calc R U . . .
H21C_1 H 0.888451 0.343201 0.804490 0.065 Uiso 1 1 calc R U . . .
C22_1 C 0.4795(3) 0.26299(16) 0.5004(4) 0.0252(11) Uani 1 1 d . . . . .
H22_1 H 0.445799 0.263986 0.450419 0.030 Uiso 1 1 calc R U . . .
C23_1 C 0.5054(3) 0.22076(15) 0.5295(4) 0.0240(10) Uani 1 1 d . . . . .
C24_1 C 0.5637(3) 0.21551(15) 0.5910(3) 0.0213(9) Uani 1 1 d . . . . .
C25_1 C 0.5847(3) 0.17315(16) 0.6188(3) 0.0242(10) Uani 1 1 d . . . . .
C26_1 C 0.5471(3) 0.13873(17) 0.5804(4) 0.0282(11) Uani 1 1 d . . . . .
H26_1 H 0.560374 0.110386 0.599197 0.034 Uiso 1 1 calc R U . . .
C27_1 C 0.4906(3) 0.14284(16) 0.5156(4) 0.0284(11) Uani 1 1 d . . . . .
C28_1 C 0.4711(3) 0.18434(17) 0.4911(4) 0.0283(11) Uani 1 1 d . . . . .
H28_1 H 0.433548 0.188448 0.447066 0.034 Uiso 1 1 calc R U . . .
C29_1 C 0.6456(3) 0.16621(17) 0.6886(4) 0.0283(11) Uani 1 1 d . . . . .
C30_1 C 0.7155(3) 0.18261(18) 0.6459(5) 0.0335(12) Uani 1 1 d . . . . .
H30A_1 H 0.728323 0.164666 0.591377 0.050 Uiso 1 1 calc R U . . .
H30B_1 H 0.753118 0.180978 0.693693 0.050 Uiso 1 1 calc R U . . .
H30C_1 H 0.709627 0.212657 0.625445 0.050 Uiso 1 1 calc R U . . .
C31_1 C 0.6303(3) 0.18937(19) 0.7824(4) 0.0336(12) Uani 1 1 d . . . . .
H31A_1 H 0.627688 0.220597 0.771410 0.050 Uiso 1 1 calc R U . . .
H31B_1 H 0.668418 0.183148 0.827592 0.050 Uiso 1 1 calc R U . . .
H31C_1 H 0.584962 0.179157 0.808136 0.050 Uiso 1 1 calc R U . . .
C32_1 C 0.6563(4) 0.11812(19) 0.7115(5) 0.0423(15) Uani 1 1 d . . . . .
H32A_1 H 0.613782 0.106807 0.742822 0.064 Uiso 1 1 calc R U . . .
H32B_1 H 0.697352 0.114794 0.753548 0.064 Uiso 1 1 calc R U . . .
H32C_1 H 0.664707 0.102089 0.652705 0.064 Uiso 1 1 calc R U . . .
C33_1 C 0.4541(3) 0.10270(18) 0.4739(4) 0.0361(13) Uani 1 1 d D . . . .
C35B_1 C 0.4745(9) 0.0611(3) 0.5220(11) 0.055(4) Uani 0.524(11) 1 d D U P A 1
H35A_1 H 0.462941 0.062901 0.589538 0.082 Uiso 0.524(11) 1 calc R U P A 1
H35B_1 H 0.525612 0.056227 0.514427 0.082 Uiso 0.524(11) 1 calc R U P A 1
H35C_1 H 0.448280 0.037075 0.493334 0.082 Uiso 0.524(11) 1 calc R U P A 1
C36B_1 C 0.4701(8) 0.1018(5) 0.3692(9) 0.053(4) Uani 0.524(11) 1 d D U P A 1
H36A_1 H 0.438050 0.081343 0.337729 0.080 Uiso 0.524(11) 1 calc R U P A 1
H36B_1 H 0.519374 0.092630 0.359366 0.080 Uiso 0.524(11) 1 calc R U P A 1
H36C_1 H 0.463249 0.130684 0.342455 0.080 Uiso 0.524(11) 1 calc R U P A 1
C34B_1 C 0.4006(10) 0.1128(5) 0.3974(12) 0.061(4) Uani 0.476(11) 1 d D U P A 2
H34A_1 H 0.381466 0.085840 0.371658 0.091 Uiso 0.476(11) 1 calc R U P A 2
H34B_1 H 0.423854 0.129181 0.346629 0.091 Uiso 0.476(11) 1 calc R U P A 2
H34C_1 H 0.361880 0.130099 0.424127 0.091 Uiso 0.476(11) 1 calc R U P A 2
C1_2 C 0.7008(6) 0.3560(4) 0.4878(8) 0.090(2) Uani 1 1 d . U . . .
H1_2 H 0.731081 0.356436 0.541586 0.108 Uiso 1 1 calc R U . . .
C2_2 C 0.6834(6) 0.3932(4) 0.4457(8) 0.087(2) Uani 1 1 d . U . . .
H2_2 H 0.700041 0.419777 0.471041 0.105 Uiso 1 1 calc R U . . .
C3_2 C 0.6416(6) 0.3934(3) 0.3662(7) 0.077(2) Uani 1 1 d . U . . .
H3_2 H 0.630128 0.419995 0.336423 0.092 Uiso 1 1 calc R U . . .
C4_2 C 0.6165(5) 0.3559(3) 0.3300(6) 0.0742(19) Uani 1 1 d . U . . .
H4_2 H 0.586868 0.355830 0.275481 0.089 Uiso 1 1 calc R U . . .
C5_2 C 0.6355(6) 0.3170(3) 0.3755(8) 0.084(2) Uani 1 1 d . U . . .
H5_2 H 0.620173 0.289914 0.351278 0.100 Uiso 1 1 calc R U . . .
C6_2 C 0.6772(6) 0.3191(4) 0.4563(8) 0.084(2) Uani 1 1 d . U . . .
H6_2 H 0.688653 0.293250 0.489287 0.101 Uiso 1 1 calc R U . . .

loop_
_atom_site_aniso_label
_atom_site_aniso_U_11
_atom_site_aniso_U_22
_atom_site_aniso_U_33
_atom_site_aniso_U_23
_atom_site_aniso_U_13
_atom_site_aniso_U_12
C34A 0.051(7) 0.033(6) 0.053(7) -0.005(5) -0.003(6) -0.018(5)
C35A 0.058(8) 0.034(7) 0.053(8) -0.010(6) 0.001(6) -0.024(6)
C36A 0.070(9) 0.033(7) 0.049(8) -0.020(6) 0.010(7) -0.016(6)
Cl2 0.057(2) 0.0273(14) 0.147(6) 0.033(2) 0.017(4) 0.0074(18)
O3 0.060(17) 0.051(5) 0.118(12) -0.017(10) -0.024(11) -0.002(6)
O4 0.25(2) 0.149(14) 0.20(2) 0.095(15) 0.014(16) 0.051(18)
O5 0.067(6) 0.039(5) 0.152(11) -0.005(7) -0.002(9) 0.007(5)
O6 0.077(8) 0.042(6) 0.238(17) -0.027(9) -0.037(11) 0.013(6)
Mn1_1 0.0208(4) 0.0146(3) 0.0248(4) -0.0005(3) -0.0012(3) 0.0002(3)
O1_1 0.031(3) 0.023(3) 0.032(3) 0.000 0.006(2) 0.000
O2_1 0.0235(17) 0.0176(16) 0.0301(19) -0.0021(13) -0.0014(14) -0.0002(13)
O3_1 0.0273(18) 0.0167(16) 0.038(2) 0.0028(14) -0.0041(16) -0.0018(14)
N1_1 0.025(2) 0.021(2) 0.024(2) 0.0024(16) -0.0011(16) 0.0005(17)
N2_1 0.026(2) 0.0189(19) 0.029(2) 0.0021(17) 0.0000(18) 0.0023(15)
C1_1 0.028(3) 0.024(2) 0.025(2) 0.005(2) -0.001(2) 0.002(2)
C2_1 0.033(3) 0.025(3) 0.033(3) 0.005(2) -0.008(2) 0.001(2)
C3_1 0.036(3) 0.031(3) 0.041(3) 0.010(2) -0.010(3) 0.004(2)
C4_1 0.037(3) 0.032(3) 0.045(3) 0.008(3) -0.002(3) 0.010(2)
C5_1 0.033(3) 0.024(3) 0.038(3) 0.002(2) 0.001(2) 0.005(2)
C6_1 0.027(3) 0.025(3) 0.029(3) 0.001(2) 0.000(2) 0.005(2)
C7_1 0.033(3) 0.018(2) 0.031(3) 0.0020(19) 0.002(2) 0.001(2)
C8_1 0.029(3) 0.018(2) 0.035(3) 0.000(2) 0.003(2) -0.002(2)
C9_1 0.036(3) 0.022(3) 0.042(3) -0.004(2) 0.004(2) -0.006(2)
C10_1 0.036(3) 0.030(3) 0.047(4) -0.014(3) 0.009(3) -0.008(2)
C11_1 0.030(3) 0.031(3) 0.036(3) -0.008(2) 0.003(2) -0.007(2)
C12_1 0.024(2) 0.027(3) 0.031(3) -0.006(2) 0.001(2) -0.001(2)
C13_1 0.023(2) 0.020(2) 0.028(3) -0.0027(19) 0.000(2) -0.0033(19)
C14_1 0.041(3) 0.027(3) 0.073(5) -0.016(3) 0.005(3) -0.011(3)
C15_1 0.094(7) 0.043(4) 0.120(8) -0.017(5) 0.039(6) -0.022(5)
C16_1 0.077(6) 0.050(5) 0.136(10) -0.048(6) 0.043(6) -0.026(4)
C17_1 0.056(5) 0.048(5) 0.30(2) -0.061(9) -0.005(9) -0.018(4)
C18_1 0.026(3) 0.032(3) 0.037(3) 0.000(2) -0.005(2) -0.002(2)
C19_1 0.033(3) 0.030(3) 0.044(3) -0.004(2) -0.006(3) 0.007(2)
C20_1 0.039(3) 0.040(3) 0.041(3) 0.009(3) -0.010(3) -0.002(3)
C21_1 0.036(3) 0.042(3) 0.052(4) 0.000(3) -0.014(3) -0.003(3)
C22_1 0.024(2) 0.023(2) 0.029(3) -0.002(2) -0.005(2) -0.0012(19)
C23_1 0.026(2) 0.021(2) 0.025(2) 0.0008(19) 0.001(2) -0.0015(19)
C24_1 0.023(2) 0.019(2) 0.022(2) -0.0009(17) 0.003(2) -0.0004(19)
C25_1 0.027(2) 0.019(2) 0.027(2) 0.0013(18) 0.0045(19) 0.0025(19)
C26_1 0.036(3) 0.019(2) 0.031(3) 0.000(2) 0.002(2) -0.002(2)
C27_1 0.034(3) 0.020(2) 0.031(3) -0.003(2) 0.002(2) -0.006(2)
C28_1 0.033(3) 0.026(3) 0.026(2) -0.001(2) -0.001(2) -0.003(2)
C29_1 0.033(3) 0.019(2) 0.033(3) 0.003(2) -0.003(2) 0.006(2)
C30_1 0.028(2) 0.031(3) 0.042(3) 0.002(3) 0.001(3) 0.006(2)
C31_1 0.045(3) 0.032(3) 0.024(2) 0.000(2) -0.005(2) 0.004(2)
C32_1 0.053(4) 0.024(3) 0.050(4) 0.005(3) -0.014(3) 0.007(3)
C33_1 0.048(3) 0.025(3) 0.035(3) -0.006(2) -0.002(3) -0.011(2)
C35B_1 0.073(9) 0.021(5) 0.070(9) -0.009(5) -0.008(7) -0.011(6)
C36B_1 0.067(8) 0.047(7) 0.045(7) -0.019(6) 0.003(6) -0.022(6)
C34B_1 0.087(10) 0.036(7) 0.059(9) -0.007(6) -0.023(8) -0.025(7)
C1_2 0.100(6) 0.105(4) 0.064(4) 0.018(3) 0.039(4) 0.030(4)
C2_2 0.107(6) 0.087(4) 0.068(4) 0.007(4) 0.027(4) 0.014(4)
C3_2 0.099(5) 0.067(3) 0.063(4) 0.017(3) 0.034(3) 0.016(4)
C4_2 0.091(5) 0.075(4) 0.056(4) 0.007(3) 0.038(3) 0.017(3)
C5_2 0.100(5) 0.069(4) 0.082(4) 0.006(3) 0.051(4) 0.025(4)
C6_2 0.091(5) 0.084(4) 0.077(4) 0.029(4) 0.052(3) 0.042(4)

loop_
_atom_type_symbol
_atom_type_description
_atom_type_scat_dispersion_real
_atom_type_scat_dispersion_imag
_atom_type_scat_source
C C 0.0181 0.0091 'International Tables Vol C Tables 4.2.6.8 and 6.1.1.4'
H H 0.0000 0.0000 'International Tables Vol C Tables 4.2.6.8 and 6.1.1.4'
Cl Cl 0.3639 0.7018 'International Tables Vol C Tables 4.2.6.8 and 6.1.1.4'
Mn Mn -0.5299 2.8052 'International Tables Vol C Tables 4.2.6.8 and 6.1.1.4'
N N 0.0311 0.0180 'International Tables Vol C Tables 4.2.6.8 and 6.1.1.4'
O O 0.0492 0.0322 'International Tables Vol C Tables 4.2.6.8 and 6.1.1.4'

loop_
_geom_angle_atom_site_label_1
_geom_angle_atom_site_label_2
_geom_angle_atom_site_label_3
_geom_angle
_geom_angle_site_symmetry_1
_geom_angle_site_symmetry_3
_geom_angle_publ_flag
H34A C34A H34B 109.5 . . ?
H34A C34A H34C 109.5 . . ?
H34B C34A H34C 109.5 . . ?
C33_1 C34A H34A 109.5 . . ?
C33_1 C34A H34B 109.5 . . ?
C33_1 C34A H34C 109.5 . . ?
H35A C35A H35B 109.5 . . ?
H35A C35A H35C 109.5 . . ?
H35B C35A H35C 109.5 . . ?
C33_1 C35A H35A 109.5 . . ?
C33_1 C35A H35B 109.5 . . ?
C33_1 C35A H35C 109.5 . . ?
H36A C36A H36B 109.5 . . ?
H36A C36A H36C 109.5 . . ?
H36B C36A H36C 109.5 . . ?
C33_1 C36A H36A 109.5 . . ?
C33_1 C36A H36B 109.5 . . ?
C33_1 C36A H36C 109.5 . . ?
O3 Cl2 O5 112.3(16) . . ?
O3 Cl2 O6 109.0(16) . . ?
O4 Cl2 O3 119.3(19) . . ?
O4 Cl2 O5 100.9(14) . . ?
O4 Cl2 O6 108.6(16) . . ?
O6 Cl2 O5 105.7(10) . . ?
O1_1 Mn1_1 H1 18(5) . 3_656 ?
O2_1 Mn1_1 H1 76(5) . 3_656 ?
O2_1 Mn1_1 O1_1 94.41(19) . . ?
O2_1 Mn1_1 O3_1 92.13(15) . . ?
O2_1 Mn1_1 N1_1 90.34(16) . . ?
O2_1 Mn1_1 N2_1 166.03(18) . . ?
O3_1 Mn1_1 H1 105(8) . 3_656 ?
O3_1 Mn1_1 O1_1 102.31(13) . . ?
O3_1 Mn1_1 N1_1 160.00(17) . . ?
O3_1 Mn1_1 N2_1 91.02(17) . . ?
N1_1 Mn1_1 H1 95(8) . 3_656 ?
N1_1 Mn1_1 O1_1 97.28(12) . . ?
N2_1 Mn1_1 H1 116(5) . 3_656 ?
N2_1 Mn1_1 O1_1 98.2(2) . . ?
N2_1 Mn1_1 N1_1 82.16(18) . . ?
H1 O1_1 H1 30(10) . 3_656 ?
Mn1_1 O1_1 H1 92(10) . 3_656 ?
Mn1_1 O1_1 H1 121(10) 3_656 3_656 ?
Mn1_1 O1_1 H1 92(10) 3_656 . ?
Mn1_1 O1_1 H1 121(10) . . ?
Mn1_1 O1_1 Mn1_1 147.4(3) . 3_656 ?
C24_1 O2_1 Mn1_1 126.9(3) . . ?
C13_1 O3_1 Mn1_1 131.7(3) . . ?
C1_1 N1_1 Mn1_1 113.1(3) . . ?
C22_1 N1_1 Mn1_1 124.7(3) . . ?
C22_1 N1_1 C1_1 122.3(4) . . ?
C6_1 N2_1 Mn1_1 110.8(3) . . ?
C7_1 N2_1 Mn1_1 126.1(4) . . ?
C7_1 N2_1 C6_1 122.9(4) . . ?
N1_1 C1_1 H1_1 107.6 . . ?
N1_1 C1_1 C2_1 116.4(4) . . ?
N1_1 C1_1 C6_1 105.6(4) . . ?
C2_1 C1_1 H1_1 107.6 . . ?
C6_1 C1_1 H1_1 107.6 . . ?
C6_1 C1_1 C2_1 111.8(4) . . ?
C1_1 C2_1 H2A_1 109.6 . . ?
C1_1 C2_1 H2B_1 109.6 . . ?
C1_1 C2_1 C3_1 110.1(5) . . ?
H2A_1 C2_1 H2B_1 108.1 . . ?
C3_1 C2_1 H2A_1 109.6 . . ?
C3_1 C2_1 H2B_1 109.6 . . ?
C2_1 C3_1 H3A_1 109.5 . . ?
C2_1 C3_1 H3B_1 109.5 . . ?
H3A_1 C3_1 H3B_1 108.1 . . ?
C4_1 C3_1 C2_1 110.8(5) . . ?
C4_1 C3_1 H3A_1 109.5 . . ?
C4_1 C3_1 H3B_1 109.5 . . ?
C3_1 C4_1 H4A_1 109.4 . . ?
C3_1 C4_1 H4B_1 109.4 . . ?
C3_1 C4_1 C5_1 111.0(5) . . ?
H4A_1 C4_1 H4B_1 108.0 . . ?
C5_1 C4_1 H4A_1 109.4 . . ?
C5_1 C4_1 H4B_1 109.4 . . ?
C4_1 C5_1 H5A_1 109.9 . . ?
C4_1 C5_1 H5B_1 109.9 . . ?
C4_1 C5_1 C6_1 108.8(5) . . ?
H5A_1 C5_1 H5B_1 108.3 . . ?
C6_1 C5_1 H5A_1 109.9 . . ?
C6_1 C5_1 H5B_1 109.9 . . ?
N2_1 C6_1 C1_1 105.5(4) . . ?
N2_1 C6_1 C5_1 115.6(4) . . ?
N2_1 C6_1 H6_1 108.2 . . ?
C1_1 C6_1 C5_1 111.0(4) . . ?
C1_1 C6_1 H6_1 108.2 . . ?
C5_1 C6_1 H6_1 108.2 . . ?
N2_1 C7_1 H7_1 117.1 . . ?
N2_1 C7_1 C8_1 125.8(5) . . ?
C8_1 C7_1 H7_1 117.1 . . ?
C9_1 C8_1 C7_1 116.9(5) . . ?
C13_1 C8_1 C7_1 123.3(5) . . ?
C13_1 C8_1 C9_1 119.8(5) . . ?
C8_1 C9_1 H9_1 118.9 . . ?
C10_1 C9_1 C8_1 122.2(6) . . ?
C10_1 C9_1 H9_1 118.9 . . ?
C9_1 C10_1 C11_1 116.8(5) . . ?
C9_1 C10_1 C14_1 120.7(6) . . ?
C11_1 C10_1 C14_1 122.5(6) . . ?
C10_1 C11_1 H11_1 117.6 . . ?
C12_1 C11_1 C10_1 124.9(5) . . ?
C12_1 C11_1 H11_1 117.6 . . ?
C11_1 C12_1 C13_1 117.2(5) . . ?
C11_1 C12_1 C18_1 122.9(5) . . ?
C13_1 C12_1 C18_1 119.9(5) . . ?
O3_1 C13_1 C8_1 121.2(5) . . ?
O3_1 C13_1 C12_1 119.6(5) . . ?
C8_1 C13_1 C12_1 119.1(5) . . ?
C10_1 C14_1 C15_1 107.8(6) . . ?
C16_1 C14_1 C10_1 110.0(5) . . ?
C16_1 C14_1 C15_1 108.4(8) . . ?
C17_1 C14_1 C10_1 114.3(6) . . ?
C17_1 C14_1 C15_1 103.0(9) . . ?
C17_1 C14_1 C16_1 112.8(9) . . ?
C14_1 C15_1 H15A_1 109.5 . . ?
C14_1 C15_1 H15B_1 109.5 . . ?
C14_1 C15_1 H15C_1 109.5 . . ?
H15A_1 C15_1 H15B_1 109.5 . . ?
H15A_1 C15_1 H15C_1 109.5 . . ?
H15B_1 C15_1 H15C_1 109.5 . . ?
C14_1 C16_1 H16A_1 109.5 . . ?
C14_1 C16_1 H16B_1 109.5 . . ?
C14_1 C16_1 H16C_1 109.5 . . ?
H16A_1 C16_1 H16B_1 109.5 . . ?
H16A_1 C16_1 H16C_1 109.5 . . ?
H16B_1 C16_1 H16C_1 109.5 . . ?
C14_1 C17_1 H17A_1 109.5 . . ?
C14_1 C17_1 H17B_1 109.5 . . ?
C14_1 C17_1 H17C_1 109.5 . . ?
H17A_1 C17_1 H17B_1 109.5 . . ?
H17A_1 C17_1 H17C_1 109.5 . . ?
H17B_1 C17_1 H17C_1 109.5 . . ?
C12_1 C18_1 C19_1 110.3(5) . . ?
C12_1 C18_1 C20_1 110.6(5) . . ?
C12_1 C18_1 C21_1 112.1(5) . . ?
C20_1 C18_1 C19_1 109.1(5) . . ?
C21_1 C18_1 C19_1 107.5(5) . . ?
C21_1 C18_1 C20_1 107.0(5) . . ?
C18_1 C19_1 H19A_1 109.5 . . ?
C18_1 C19_1 H19B_1 109.5 . . ?
C18_1 C19_1 H19C_1 109.5 . . ?
H19A_1 C19_1 H19B_1 109.5 . . ?
H19A_1 C19_1 H19C_1 109.5 . . ?
H19B_1 C19_1 H19C_1 109.5 . . ?
C18_1 C20_1 H20A_1 109.5 . . ?
C18_1 C20_1 H20B_1 109.5 . . ?
C18_1 C20_1 H20C_1 109.5 . . ?
H20A_1 C20_1 H20B_1 109.5 . . ?
H20A_1 C20_1 H20C_1 109.5 . . ?
H20B_1 C20_1 H20C_1 109.5 . . ?
C18_1 C21_1 H21A_1 109.5 . . ?
C18_1 C21_1 H21B_1 109.5 . . ?
C18_1 C21_1 H21C_1 109.5 . . ?
H21A_1 C21_1 H21B_1 109.5 . . ?
H21A_1 C21_1 H21C_1 109.5 . . ?
H21B_1 C21_1 H21C_1 109.5 . . ?
N1_1 C22_1 H22_1 117.6 . . ?
N1_1 C22_1 C23_1 124.8(5) . . ?
C23_1 C22_1 H22_1 117.6 . . ?
C24_1 C23_1 C22_1 122.6(4) . . ?
C28_1 C23_1 C22_1 117.2(5) . . ?
C28_1 C23_1 C24_1 120.2(5) . . ?
O2_1 C24_1 C23_1 121.7(4) . . ?
O2_1 C24_1 C25_1 118.8(4) . . ?
C23_1 C24_1 C25_1 119.5(4) . . ?
C24_1 C25_1 C29_1 121.1(4) . . ?
C26_1 C25_1 C24_1 117.1(5) . . ?
C26_1 C25_1 C29_1 121.8(4) . . ?
C25_1 C26_1 H26_1 117.7 . . ?
C25_1 C26_1 C27_1 124.7(5) . . ?
C27_1 C26_1 H26_1 117.7 . . ?
C26_1 C27_1 C33_1 120.9(5) . . ?
C28_1 C27_1 C26_1 116.6(5) . . ?
C28_1 C27_1 C33_1 122.5(5) . . ?
C23_1 C28_1 H28_1 119.1 . . ?
C27_1 C28_1 C23_1 121.8(5) . . ?
C27_1 C28_1 H28_1 119.1 . . ?
C25_1 C29_1 C30_1 110.1(4) . . ?
C25_1 C29_1 C31_1 110.5(4) . . ?
C25_1 C29_1 C32_1 111.8(5) . . ?
C30_1 C29_1 C32_1 106.9(5) . . ?
C31_1 C29_1 C30_1 110.2(5) . . ?
C31_1 C29_1 C32_1 107.2(5) . . ?
C29_1 C30_1 H30A_1 109.5 . . ?
C29_1 C30_1 H30B_1 109.5 . . ?
C29_1 C30_1 H30C_1 109.5 . . ?
H30A_1 C30_1 H30B_1 109.5 . . ?
H30A_1 C30_1 H30C_1 109.5 . . ?
H30B_1 C30_1 H30C_1 109.5 . . ?
C29_1 C31_1 H31A_1 109.5 . . ?
C29_1 C31_1 H31B_1 109.5 . . ?
C29_1 C31_1 H31C_1 109.5 . . ?
H31A_1 C31_1 H31B_1 109.5 . . ?
H31A_1 C31_1 H31C_1 109.5 . . ?
H31B_1 C31_1 H31C_1 109.5 . . ?
C29_1 C32_1 H32A_1 109.5 . . ?
C29_1 C32_1 H32B_1 109.5 . . ?
C29_1 C32_1 H32C_1 109.5 . . ?
H32A_1 C32_1 H32B_1 109.5 . . ?
H32A_1 C32_1 H32C_1 109.5 . . ?
H32B_1 C32_1 H32C_1 109.5 . . ?
C35A C33_1 C36A 106.3(9) . . ?
C35A C33_1 C27_1 110.3(6) . . ?
C27_1 C33_1 C34A 108.5(6) . . ?
C27_1 C33_1 C36A 108.6(6) . . ?
C35B_1 C33_1 C34A 107.5(9) . . ?
C35B_1 C33_1 C27_1 113.8(7) . . ?
C35B_1 C33_1 C36B_1 112.0(9) . . ?
C36B_1 C33_1 C34A 107.3(9) . . ?
C36B_1 C33_1 C27_1 107.5(6) . . ?
C34B_1 C33_1 C35A 110.2(10) . . ?
C34B_1 C33_1 C36A 107.2(10) . . ?
C34B_1 C33_1 C27_1 113.8(7) . . ?
C33_1 C35B_1 H35A_1 109.5 . . ?
C33_1 C35B_1 H35B_1 109.5 . . ?
C33_1 C35B_1 H35C_1 109.5 . . ?
H35A_1 C35B_1 H35B_1 109.5 . . ?
H35A_1 C35B_1 H35C_1 109.5 . . ?
H35B_1 C35B_1 H35C_1 109.5 . . ?
C33_1 C36B_1 H36A_1 109.5 . . ?
C33_1 C36B_1 H36B_1 109.5 . . ?
C33_1 C36B_1 H36C_1 109.5 . . ?
H36A_1 C36B_1 H36B_1 109.5 . . ?
H36A_1 C36B_1 H36C_1 109.5 . . ?
H36B_1 C36B_1 H36C_1 109.5 . . ?
C33_1 C34B_1 H34A_1 109.5 . . ?
C33_1 C34B_1 H34B_1 109.5 . . ?
C33_1 C34B_1 H34C_1 109.5 . . ?
H34A_1 C34B_1 H34B_1 109.5 . . ?
H34A_1 C34B_1 H34C_1 109.5 . . ?
H34B_1 C34B_1 H34C_1 109.5 . . ?
C2_2 C1_2 H1_2 119.4 . . ?
C6_2 C1_2 H1_2 119.4 . . ?
C6_2 C1_2 C2_2 121.3(13) . . ?
C1_2 C2_2 H2_2 119.7 . . ?
C1_2 C2_2 C3_2 120.5(12) . . ?
C3_2 C2_2 H2_2 119.7 . . ?
C2_2 C3_2 H3_2 119.7 . . ?
C4_2 C3_2 C2_2 120.5(10) . . ?
C4_2 C3_2 H3_2 119.7 . . ?
C3_2 C4_2 H4_2 121.0 . . ?
C3_2 C4_2 C5_2 118.0(11) . . ?
C5_2 C4_2 H4_2 121.0 . . ?
C4_2 C5_2 H5_2 120.7 . . ?
C6_2 C5_2 C4_2 118.6(11) . . ?
C6_2 C5_2 H5_2 120.7 . . ?
C1_2 C6_2 C5_2 121.0(10) . . ?
C1_2 C6_2 H6_2 119.5 . . ?
C5_2 C6_2 H6_2 119.5 . . ?

loop_
_geom_bond_atom_site_label_1
_geom_bond_atom_site_label_2
_geom_bond_distance
_geom_bond_site_symmetry_2
_geom_bond_publ_flag
C34A H34A 0.9800 . ?
C34A H34B 0.9800 . ?
C34A H34C 0.9800 . ?
C34A C33_1 1.566(12) . ?
C35A H35A 0.9800 . ?
C35A H35B 0.9800 . ?
C35A H35C 0.9800 . ?
C35A C33_1 1.512(13) . ?
C36A H36A 0.9800 . ?
C36A H36B 0.9800 . ?
C36A H36C 0.9800 . ?
C36A C33_1 1.579(13) . ?
Cl2 O3 1.411(11) . ?
Cl2 O4 1.387(14) . ?
Cl2 O5 1.460(12) . ?
Cl2 O6 1.435(12) . ?
Mn1_1 O1_1 2.0355(18) . ?
Mn1_1 O2_1 1.868(3) . ?
Mn1_1 O3_1 1.869(4) . ?
Mn1_1 N1_1 1.998(4) . ?
Mn1_1 N2_1 1.973(4) . ?
O1_1 H1 0.68(12) . ?
O2_1 C24_1 1.335(6) . ?
O3_1 C13_1 1.330(6) . ?
N1_1 C1_1 1.485(6) . ?
N1_1 C22_1 1.295(7) . ?
N2_1 C6_1 1.485(6) . ?
N2_1 C7_1 1.285(7) . ?
C1_1 H1_1 1.0000 . ?
C1_1 C2_1 1.521(7) . ?
C1_1 C6_1 1.520(7) . ?
C2_1 H2A_1 0.9900 . ?
C2_1 H2B_1 0.9900 . ?
C2_1 C3_1 1.532(7) . ?
C3_1 H3A_1 0.9900 . ?
C3_1 H3B_1 0.9900 . ?
C3_1 C4_1 1.516(9) . ?
C4_1 H4A_1 0.9900 . ?
C4_1 H4B_1 0.9900 . ?
C4_1 C5_1 1.528(8) . ?
C5_1 H5A_1 0.9900 . ?
C5_1 H5B_1 0.9900 . ?
C5_1 C6_1 1.530(7) . ?
C6_1 H6_1 1.0000 . ?
C7_1 H7_1 0.9500 . ?
C7_1 C8_1 1.435(8) . ?
C8_1 C9_1 1.415(7) . ?
C8_1 C13_1 1.413(7) . ?
C9_1 H9_1 0.9500 . ?
C9_1 C10_1 1.367(9) . ?
C10_1 C11_1 1.406(9) . ?
C10_1 C14_1 1.534(8) . ?
C11_1 H11_1 0.9500 . ?
C11_1 C12_1 1.383(8) . ?
C12_1 C13_1 1.433(7) . ?
C12_1 C18_1 1.527(8) . ?
C14_1 C15_1 1.558(14) . ?
C14_1 C16_1 1.500(10) . ?
C14_1 C17_1 1.460(14) . ?
C15_1 H15A_1 0.9800 . ?
C15_1 H15B_1 0.9800 . ?
C15_1 H15C_1 0.9800 . ?
C16_1 H16A_1 0.9800 . ?
C16_1 H16B_1 0.9800 . ?
C16_1 H16C_1 0.9800 . ?
C17_1 H17A_1 0.9800 . ?
C17_1 H17B_1 0.9800 . ?
C17_1 H17C_1 0.9800 . ?
C18_1 C19_1 1.546(8) . ?
C18_1 C20_1 1.542(8) . ?
C18_1 C21_1 1.541(8) . ?
C19_1 H19A_1 0.9800 . ?
C19_1 H19B_1 0.9800 . ?
C19_1 H19C_1 0.9800 . ?
C20_1 H20A_1 0.9800 . ?
C20_1 H20B_1 0.9800 . ?
C20_1 H20C_1 0.9800 . ?
C21_1 H21A_1 0.9800 . ?
C21_1 H21B_1 0.9800 . ?
C21_1 H21C_1 0.9800 . ?
C22_1 H22_1 0.9500 . ?
C22_1 C23_1 1.454(7) . ?
C23_1 C24_1 1.409(7) . ?
C23_1 C28_1 1.408(7) . ?
C24_1 C25_1 1.425(7) . ?
C25_1 C26_1 1.390(7) . ?
C25_1 C29_1 1.527(7) . ?
C26_1 H26_1 0.9500 . ?
C26_1 C27_1 1.409(8) . ?
C27_1 C28_1 1.380(7) . ?
C27_1 C33_1 1.537(7) . ?
C28_1 H28_1 0.9500 . ?
C29_1 C30_1 1.534(8) . ?
C29_1 C31_1 1.533(8) . ?
C29_1 C32_1 1.536(7) . ?
C30_1 H30A_1 0.9800 . ?
C30_1 H30B_1 0.9800 . ?
C30_1 H30C_1 0.9800 . ?
C31_1 H31A_1 0.9800 . ?
C31_1 H31B_1 0.9800 . ?
C31_1 H31C_1 0.9800 . ?
C32_1 H32A_1 0.9800 . ?
C32_1 H32B_1 0.9800 . ?
C32_1 H32C_1 0.9800 . ?
C33_1 C35B_1 1.506(12) . ?
C33_1 C36B_1 1.510(12) . ?
C33_1 C34B_1 1.510(14) . ?
C35B_1 H35A_1 0.9800 . ?
C35B_1 H35B_1 0.9800 . ?
C35B_1 H35C_1 0.9800 . ?
C36B_1 H36A_1 0.9800 . ?
C36B_1 H36B_1 0.9800 . ?
C36B_1 H36C_1 0.9800 . ?
C34B_1 H34A_1 0.9800 . ?
C34B_1 H34B_1 0.9800 . ?
C34B_1 H34C_1 0.9800 . ?
C1_2 H1_2 0.9500 . ?
C1_2 C2_2 1.338(15) . ?
C1_2 C6_2 1.304(17) . ?
C2_2 H2_2 0.9500 . ?
C2_2 C3_2 1.370(16) . ?
C3_2 H3_2 0.9500 . ?
C3_2 C4_2 1.352(14) . ?
C4_2 H4_2 0.9500 . ?
C4_2 C5_2 1.413(13) . ?
C5_2 H5_2 0.9500 . ?
C5_2 C6_2 1.386(17) . ?
C6_2 H6_2 0.9500 . ?

loop_
_geom_torsion_atom_site_label_1
_geom_torsion_atom_site_label_2
_geom_torsion_atom_site_label_3
_geom_torsion_atom_site_label_4
_geom_torsion
_geom_torsion_site_symmetry_1
_geom_torsion_site_symmetry_2
_geom_torsion_site_symmetry_3
_geom_torsion_site_symmetry_4
_geom_torsion_publ_flag
Mn1_1 O2_1 C24_1 C23_1 31.2(6) . . . . ?
Mn1_1 O2_1 C24_1 C25_1 -150.3(4) . . . . ?
Mn1_1 O3_1 C13_1 C8_1 8.1(8) . . . . ?
Mn1_1 O3_1 C13_1 C12_1 -171.4(4) . . . . ?
Mn1_1 N1_1 C1_1 C2_1 -157.8(4) . . . . ?
Mn1_1 N1_1 C1_1 C6_1 -33.2(5) . . . . ?
Mn1_1 N1_1 C22_1 C23_1 -1.5(7) . . . . ?
Mn1_1 N2_1 C6_1 C1_1 -46.0(5) . . . . ?
Mn1_1 N2_1 C6_1 C5_1 -169.1(4) . . . . ?
Mn1_1 N2_1 C7_1 C8_1 -3.4(8) . . . . ?
O1_1 Mn1_1 O2_1 C24_1 63.7(4) . . . . ?
O1_1 Mn1_1 O3_1 C13_1 -109.0(5) . . . . ?
O2_1 Mn1_1 O3_1 C13_1 156.0(5) . . . . ?
O2_1 C24_1 C25_1 C26_1 -176.3(4) . . . . ?
O2_1 C24_1 C25_1 C29_1 4.2(7) . . . . ?
O3_1 Mn1_1 O2_1 C24_1 166.2(4) . . . . ?
N1_1 Mn1_1 O2_1 C24_1 -33.7(4) . . . . ?
N1_1 Mn1_1 O3_1 C13_1 59.1(7) . . . . ?
N1_1 C1_1 C2_1 C3_1 176.6(5) . . . . ?
N1_1 C1_1 C6_1 N2_1 49.6(5) . . . . ?
N1_1 C1_1 C6_1 C5_1 175.6(4) . . . . ?
N1_1 C22_1 C23_1 C24_1 -11.0(8) . . . . ?
N1_1 C22_1 C23_1 C28_1 171.2(5) . . . . ?
N2_1 Mn1_1 O2_1 C24_1 -90.9(8) . . . . ?
N2_1 Mn1_1 O3_1 C13_1 -10.4(5) . . . . ?
N2_1 C7_1 C8_1 C9_1 177.9(5) . . . . ?
N2_1 C7_1 C8_1 C13_1 -2.3(9) . . . . ?
C1_1 N1_1 C22_1 C23_1 178.3(5) . . . . ?
C1_1 C2_1 C3_1 C4_1 -55.7(6) . . . . ?
C2_1 C1_1 C6_1 N2_1 177.1(4) . . . . ?
C2_1 C1_1 C6_1 C5_1 -57.0(6) . . . . ?
C2_1 C3_1 C4_1 C5_1 58.6(6) . . . . ?
C3_1 C4_1 C5_1 C6_1 -58.8(6) . . . . ?
C4_1 C5_1 C6_1 N2_1 177.7(5) . . . . ?
C4_1 C5_1 C6_1 C1_1 57.6(6) . . . . ?
C6_1 N2_1 C7_1 C8_1 -178.7(5) . . . . ?
C6_1 C1_1 C2_1 C3_1 55.1(6) . . . . ?
C7_1 N2_1 C6_1 C1_1 129.9(5) . . . . ?
C7_1 N2_1 C6_1 C5_1 6.9(7) . . . . ?
C7_1 C8_1 C9_1 C10_1 -179.1(5) . . . . ?
C7_1 C8_1 C13_1 O3_1 0.3(8) . . . . ?
C7_1 C8_1 C13_1 C12_1 179.7(5) . . . . ?
C8_1 C9_1 C10_1 C11_1 -1.4(9) . . . . ?
C8_1 C9_1 C10_1 C14_1 179.0(6) . . . . ?
C9_1 C8_1 C13_1 O3_1 -179.9(5) . . . . ?
C9_1 C8_1 C13_1 C12_1 -0.4(8) . . . . ?
C9_1 C10_1 C11_1 C12_1 1.1(9) . . . . ?
C9_1 C10_1 C14_1 C15_1 -63.5(8) . . . . ?
C9_1 C10_1 C14_1 C16_1 54.5(10) . . . . ?
C9_1 C10_1 C14_1 C17_1 -177.4(10) . . . . ?
C10_1 C11_1 C12_1 C13_1 -0.5(9) . . . . ?
C10_1 C11_1 C12_1 C18_1 179.8(6) . . . . ?
C11_1 C10_1 C14_1 C15_1 116.9(8) . . . . ?
C11_1 C10_1 C14_1 C16_1 -125.1(8) . . . . ?
C11_1 C10_1 C14_1 C17_1 3.0(12) . . . . ?
C11_1 C12_1 C13_1 O3_1 179.6(5) . . . . ?
C11_1 C12_1 C13_1 C8_1 0.1(7) . . . . ?
C11_1 C12_1 C18_1 C19_1 -118.9(6) . . . . ?
C11_1 C12_1 C18_1 C20_1 120.3(6) . . . . ?
C11_1 C12_1 C18_1 C21_1 0.9(8) . . . . ?
C13_1 C8_1 C9_1 C10_1 1.1(9) . . . . ?
C13_1 C12_1 C18_1 C19_1 61.4(6) . . . . ?
C13_1 C12_1 C18_1 C20_1 -59.4(7) . . . . ?
C13_1 C12_1 C18_1 C21_1 -178.8(5) . . . . ?
C14_1 C10_1 C11_1 C12_1 -179.3(6) . . . . ?
C18_1 C12_1 C13_1 O3_1 -0.7(7) . . . . ?
C18_1 C12_1 C13_1 C8_1 179.8(5) . . . . ?
C22_1 N1_1 C1_1 C2_1 22.3(7) . . . . ?
C22_1 N1_1 C1_1 C6_1 146.9(5) . . . . ?
C22_1 C23_1 C24_1 O2_1 -3.5(7) . . . . ?
C22_1 C23_1 C24_1 C25_1 178.1(5) . . . . ?
C22_1 C23_1 C28_1 C27_1 -178.7(5) . . . . ?
C23_1 C24_1 C25_1 C26_1 2.2(7) . . . . ?
C23_1 C24_1 C25_1 C29_1 -177.4(4) . . . . ?
C24_1 C23_1 C28_1 C27_1 3.4(8) . . . . ?
C24_1 C25_1 C26_1 C27_1 0.7(8) . . . . ?
C24_1 C25_1 C29_1 C30_1 -64.0(6) . . . . ?
C24_1 C25_1 C29_1 C31_1 58.1(6) . . . . ?
C24_1 C25_1 C29_1 C32_1 177.4(5) . . . . ?
C25_1 C26_1 C27_1 C28_1 -1.5(8) . . . . ?
C25_1 C26_1 C27_1 C33_1 177.6(5) . . . . ?
C26_1 C25_1 C29_1 C30_1 116.5(5) . . . . ?
C26_1 C25_1 C29_1 C31_1 -121.4(5) . . . . ?
C26_1 C25_1 C29_1 C32_1 -2.1(7) . . . . ?
C26_1 C27_1 C28_1 C23_1 -0.6(8) . . . . ?
C26_1 C27_1 C33_1 C34A 130.5(7) . . . . ?
C26_1 C27_1 C33_1 C35A 62.3(9) . . . . ?
C26_1 C27_1 C33_1 C36A -53.9(9) . . . . ?
C26_1 C27_1 C33_1 C35B_1 10.9(10) . . . . ?
C26_1 C27_1 C33_1 C36B_1 -113.7(8) . . . . ?
C26_1 C27_1 C33_1 C34B_1 -173.3(10) . . . . ?
C28_1 C23_1 C24_1 O2_1 174.2(5) . . . . ?
C28_1 C23_1 C24_1 C25_1 -4.2(7) . . . . ?
C28_1 C27_1 C33_1 C34A -50.5(9) . . . . ?
C28_1 C27_1 C33_1 C35A -118.7(9) . . . . ?
C28_1 C27_1 C33_1 C36A 125.1(8) . . . . ?
C28_1 C27_1 C33_1 C35B_1 -170.1(9) . . . . ?
C28_1 C27_1 C33_1 C36B_1 65.3(9) . . . . ?
C28_1 C27_1 C33_1 C34B_1 5.8(11) . . . . ?
C29_1 C25_1 C26_1 C27_1 -179.8(5) . . . . ?
C33_1 C27_1 C28_1 C23_1 -179.7(5) . . . . ?
C1_2 C2_2 C3_2 C4_2 1.0(15) . . . . ?
C2_2 C1_2 C6_2 C5_2 2.9(15) . . . . ?
C2_2 C3_2 C4_2 C5_2 -1.0(13) . . . . ?
C3_2 C4_2 C5_2 C6_2 1.8(12) . . . . ?
C4_2 C5_2 C6_2 C1_2 -2.8(13) . . . . ?
C6_2 C1_2 C2_2 C3_2 -2.0(16) . . . . ?
